data_4103105
loop_
_publ_author_name
'Balakrishna R. Bhogala'
'Burjor Captain'
'Anand Parthasarathy'
'V. Ramamurthy'

_publ_section_title
;
 Thiourea as a Template for Photodimerization of Azastilbenes
;
_journal_name_full 'Journal of the American Chemical Society'
_journal_page_first 13434
_journal_page_last 13442
_journal_paper_doi 10.1021/ja105166d
_journal_volume 132
_journal_year 2010
_chemical_formula_moiety 2(CH4N2S),2(C14H13NO)
_chemical_formula_sum 'C30 H34 N6 O2 S2'
_chemical_formula_weight 574.75
_chemical_name_systematic
;

 Thiourea - 1-(4-pyridyl)-2-(4-methoxyphenyl)ethylene (2:2 co-crystal)

;
_space_group_IT_number 2
_symmetry_cell_setting triclinic
_symmetry_space_group_name_Hall '-P 1'
_symmetry_space_group_name_H-M 'P -1'
_atom_sites_solution_hydrogens geom
_atom_sites_solution_primary direct
_atom_sites_solution_secondary difmap
_audit_creation_method SHELXL-97
_cell_angle_alpha 83.888(2)
_cell_angle_beta 82.103(2)
_cell_angle_gamma 72.755(2)
_cell_formula_units_Z 2
_cell_length_a 8.4917(9)
_cell_length_b 11.8893(13)
_cell_length_c 15.9374(17)
_cell_measurement_reflns_used 5416
_cell_measurement_temperature 296(2)
_cell_measurement_theta_max 29.58
_cell_measurement_theta_min 2.29
_cell_volume 1518.5(3)
_computing_cell_refinement 'SAINT+  V7.46A (Bruker, 2007)'
_computing_data_collection 'APEX2 v2.2-0 (Bruker, 2007)'
_computing_data_reduction 'SAINT+  V7.46A (Bruker, 2007)'
_computing_molecular_graphics 'XSHELL v4.02 (Bruker, 2000)'
_computing_publication_material 'XCIF v6.12 (Bruker, 2001)'
_computing_structure_refinement 'SHELXL-97 (Sheldrick, 1997)'
_computing_structure_solution 'SHELXS-97 (Sheldrick, 1990)'
_diffrn_ambient_temperature 296(2)
_diffrn_measured_fraction_theta_full 1.000
_diffrn_measured_fraction_theta_max 1.000
_diffrn_measurement_device_type 'Bruker SMART APEX2 CCD diffractometer'
_diffrn_measurement_method 'omega scans'
_diffrn_radiation_monochromator graphite
_diffrn_radiation_source 'fine-focus sealed tube'
_diffrn_radiation_type MoK\a
_diffrn_radiation_wavelength 0.71073
_diffrn_reflns_av_R_equivalents 0.0268
_diffrn_reflns_av_sigmaI/netI 0.0253
_diffrn_reflns_limit_h_max 10
_diffrn_reflns_limit_h_min -10
_diffrn_reflns_limit_k_max 14
_diffrn_reflns_limit_k_min -14
_diffrn_reflns_limit_l_max 19
_diffrn_reflns_limit_l_min -19
_diffrn_reflns_number 17870
_diffrn_reflns_theta_full 26.00
_diffrn_reflns_theta_max 26.00
_diffrn_reflns_theta_min 1.29
_exptl_absorpt_coefficient_mu 0.212
_exptl_absorpt_correction_T_max 0.9811
_exptl_absorpt_correction_T_min 0.9371
_exptl_absorpt_correction_type multi-scan
_exptl_absorpt_process_details '(SADABS 2007/4 Bruker)'
_exptl_crystal_colour pale-yellow
_exptl_crystal_density_diffrn 1.257
_exptl_crystal_density_method 'not measured'
_exptl_crystal_description block
_exptl_crystal_F_000 608
_exptl_crystal_size_max 0.31
_exptl_crystal_size_mid 0.24
_exptl_crystal_size_min 0.09
_refine_diff_density_max 0.236
_refine_diff_density_min -0.298
_refine_diff_density_rms 0.069
_refine_ls_extinction_method none
_refine_ls_goodness_of_fit_ref 1.017
_refine_ls_hydrogen_treatment constr
_refine_ls_matrix_type full
_refine_ls_number_parameters 429
_refine_ls_number_reflns 5982
_refine_ls_number_restraints 44
_refine_ls_restrained_S_all 1.015
_refine_ls_R_factor_all 0.0662
_refine_ls_R_factor_gt 0.0447
_refine_ls_shift/su_max 0.000
_refine_ls_shift/su_mean 0.000
_refine_ls_structure_factor_coef Fsqd
_refine_ls_weighting_details 'calc w=1/[\s^2^(Fo^2^)+(0.0602P)^2^+0.2769P] where P=(Fo^2^+2Fc^2^)/3'
_refine_ls_weighting_scheme calc
_refine_ls_wR_factor_gt 0.1132
_refine_ls_wR_factor_ref 0.1300
_reflns_number_gt 4132
_reflns_number_total 5982
_reflns_threshold_expression >2sigma(I)
_cod_data_source_file ja105166d_si_009.cif
_cod_data_source_block co-crystal_8c
_cod_database_code 4103105

loop_
_symmetry_equiv_pos_as_xyz
'x, y, z'
'-x, -y, -z'

loop_
_atom_site_label
_atom_site_type_symbol
_atom_site_fract_x
_atom_site_fract_y
_atom_site_fract_z
_atom_site_U_iso_or_equiv
_atom_site_adp_type
_atom_site_occupancy
_atom_site_symmetry_multiplicity
_atom_site_calc_flag
_atom_site_refinement_flags
_atom_site_disorder_assembly
_atom_site_disorder_group
S1 S 0.27271(6) 0.45825(5) -0.01430(4) 0.0814(2) Uani 1 1 d . . .
C2 C 0.2062(2) 0.57020(16) 0.05101(11) 0.0577(4) Uani 1 1 d . . .
N3 N 0.04662(19) 0.61445(16) 0.07734(11) 0.0808(5) Uani 1 1 d . . .
H3A H 0.0156 0.6704 0.1114 0.097 Uiso 1 1 calc R . .
H3B H -0.0259 0.5872 0.0604 0.097 Uiso 1 1 calc R . .
N4 N 0.31026(19) 0.61594(15) 0.07945(11) 0.0741(5) Uani 1 1 d . . .
H4A H 0.2736 0.6718 0.1135 0.089 Uiso 1 1 calc R . .
H4B H 0.4150 0.5900 0.0641 0.089 Uiso 1 1 calc R . .
S5 S 0.77026(6) -0.02623(5) -0.02407(3) 0.0793(2) Uani 1 1 d . . .
C6 C 0.7022(2) 0.08791(16) 0.03910(11) 0.0576(4) Uani 1 1 d . . .
N7 N 0.54264(19) 0.13368(16) 0.06336(11) 0.0814(5) Uani 1 1 d . . .
H7A H 0.5109 0.1911 0.0961 0.098 Uiso 1 1 calc R . .
H7B H 0.4706 0.1060 0.0464 0.098 Uiso 1 1 calc R . .
N8 N 0.80645(19) 0.13427(14) 0.06727(10) 0.0718(4) Uani 1 1 d . . .
H8A H 0.7695 0.1917 0.0999 0.086 Uiso 1 1 calc R . .
H8B H 0.9114 0.1071 0.0530 0.086 Uiso 1 1 calc R . .
N9 N -0.0723(2) 1.22349(15) 0.78702(11) 0.0816(5) Uani 1 1 d . . .
C10 C 0.0390(3) 1.1210(2) 0.79865(14) 0.0943(7) Uani 1 1 d . . .
H10 H 0.0542 1.0906 0.8541 0.113 Uiso 1 1 calc R . .
C11 C 0.1339(3) 1.0562(2) 0.73396(13) 0.0855(6) Uani 1 1 d . . .
H11 H 0.2111 0.9845 0.7465 0.103 Uiso 1 1 calc R . .
C12 C 0.1159(2) 1.09633(16) 0.65065(12) 0.0626(5) Uani 1 1 d . . .
C13 C -0.0024(3) 1.20374(17) 0.63850(12) 0.0730(5) Uani 1 1 d . . .
H13 H -0.0221 1.2358 0.5838 0.088 Uiso 1 1 calc R . .
C14 C -0.0904(3) 1.26271(18) 0.70710(14) 0.0789(6) Uani 1 1 d . . .
H14 H -0.1680 1.3351 0.6968 0.095 Uiso 1 1 calc R . .
C15 C 0.2182(3) 1.02588(18) 0.58214(12) 0.0695(5) Uani 1 1 d . . .
H15 H 0.3085 0.9644 0.5975 0.083 Uiso 1 1 calc R . .
C16 C 0.1957(2) 1.04041(17) 0.50148(12) 0.0669(5) Uani 1 1 d . . .
H16 H 0.1073 1.1034 0.4859 0.080 Uiso 1 1 calc R . .
C17 C 0.2952(2) 0.96773(16) 0.43289(12) 0.0607(4) Uani 1 1 d . . .
C18 C 0.4227(3) 0.86511(19) 0.44727(13) 0.0770(6) Uani 1 1 d . . .
H18 H 0.4490 0.8415 0.5024 0.092 Uiso 1 1 calc R . .
C19 C 0.5101(3) 0.79833(19) 0.38231(14) 0.0821(6) Uani 1 1 d . . .
H19 H 0.5935 0.7295 0.3939 0.099 Uiso 1 1 calc R . .
C20 C 0.4757(2) 0.83198(17) 0.29991(13) 0.0671(5) Uani 1 1 d . . .
C21 C 0.3504(3) 0.93249(17) 0.28345(12) 0.0697(5) Uani 1 1 d . . .
H21 H 0.3255 0.9561 0.2281 0.084 Uiso 1 1 calc R . .
C22 C 0.2616(2) 0.99831(17) 0.34999(12) 0.0676(5) Uani 1 1 d . . .
H22 H 0.1760 1.0657 0.3384 0.081 Uiso 1 1 calc R . .
O23 O 0.5701(2) 0.75792(13) 0.24035(10) 0.0968(5) Uani 1 1 d . . .
C24 C 0.5549(4) 0.7942(2) 0.15461(15) 0.1066(8) Uani 1 1 d . . .
H24A H 0.4424 0.8065 0.1438 0.160 Uiso 1 1 calc R . .
H24B H 0.6275 0.7345 0.1199 0.160 Uiso 1 1 calc R . .
H24C H 0.5843 0.8666 0.1414 0.160 Uiso 1 1 calc R . .
N25A N 0.5342(8) 0.2851(4) 0.2093(3) 0.086(3) Uani 0.860(5) 1 d PD A 1
C26A C 0.4487(9) 0.2472(5) 0.2767(4) 0.092(2) Uani 0.860(5) 1 d PD A 1
H26A H 0.4321 0.1734 0.2761 0.110 Uiso 0.860(5) 1 calc PR A 1
C27A C 0.3831(5) 0.3095(4) 0.3473(2) 0.0737(9) Uani 0.860(5) 1 d PD A 1
H27A H 0.3225 0.2786 0.3922 0.088 Uiso 0.860(5) 1 calc PR A 1
C28A C 0.4080(4) 0.4190(3) 0.35123(17) 0.0601(7) Uani 0.860(5) 1 d PD A 1
C29A C 0.4980(4) 0.4580(3) 0.2813(2) 0.0719(8) Uani 0.860(5) 1 d PD A 1
H29A H 0.5196 0.5305 0.2803 0.086 Uiso 0.860(5) 1 calc PR A 1
C30A C 0.5558(7) 0.3893(4) 0.2131(3) 0.0850(14) Uani 0.860(5) 1 d PD A 1
H30A H 0.6140 0.4188 0.1664 0.102 Uiso 0.860(5) 1 calc PR A 1
C31A C 0.3462(3) 0.4911(2) 0.42431(14) 0.0649(7) Uani 0.860(5) 1 d PD A 1
H31A H 0.3818 0.5581 0.4232 0.078 Uiso 0.860(5) 1 calc PR A 1
C32A C 0.2460(3) 0.4719(2) 0.49131(14) 0.0642(7) Uani 0.860(5) 1 d PD A 1
H32A H 0.2113 0.4044 0.4927 0.077 Uiso 0.860(5) 1 calc PR A 1
C33A C 0.1827(3) 0.5451(3) 0.56426(14) 0.0586(6) Uani 0.860(5) 1 d PD A 1
C34A C 0.1033(5) 0.5028(3) 0.6366(2) 0.0703(9) Uani 0.860(5) 1 d PD A 1
H34A H 0.0899 0.4277 0.6382 0.084 Uiso 0.860(5) 1 calc PR A 1
C35A C 0.0428(7) 0.5679(3) 0.7068(3) 0.070(2) Uani 0.860(5) 1 d PD A 1
H35A H -0.0078 0.5361 0.7552 0.084 Uiso 0.860(5) 1 calc PR A 1
C36A C 0.0578(10) 0.6798(5) 0.7047(3) 0.070(2) Uani 0.860(5) 1 d PD A 1
C37A C 0.1382(6) 0.7243(3) 0.6335(2) 0.0735(11) Uani 0.860(5) 1 d PD A 1
H37A H 0.1507 0.7996 0.6322 0.088 Uiso 0.860(5) 1 calc PR A 1
C38A C 0.1997(4) 0.6577(3) 0.56464(17) 0.0673(7) Uani 0.860(5) 1 d PD A 1
H38A H 0.2539 0.6887 0.5172 0.081 Uiso 0.860(5) 1 calc PR A 1
O39A O 0.0009(5) 0.7534(3) 0.7696(2) 0.0861(10) Uani 0.860(5) 1 d PD A 1
C40A C -0.0696(6) 0.7075(4) 0.8478(2) 0.0905(12) Uani 0.860(5) 1 d PD A 1
H40A H -0.1629 0.6830 0.8375 0.136 Uiso 0.860(5) 1 calc PR A 1
H40B H -0.1054 0.7676 0.8876 0.136 Uiso 0.860(5) 1 calc PR A 1
H40C H 0.0122 0.6410 0.8706 0.136 Uiso 0.860(5) 1 calc PR A 1
N25B N 0.537(5) 0.287(3) 0.2152(17) 0.10(2) Uiso 0.140(5) 1 d PD A 2
C26B C 0.453(4) 0.231(2) 0.2728(14) 0.056(7) Uiso 0.140(5) 1 d PD A 2
H26B H 0.4487 0.1568 0.2616 0.067 Uiso 0.140(5) 1 calc PR A 2
C27B C 0.372(3) 0.2766(15) 0.3475(12) 0.064(7) Uiso 0.140(5) 1 d PD A 2
H27B H 0.3176 0.2329 0.3863 0.076 Uiso 0.140(5) 1 calc PR A 2
C28B C 0.373(2) 0.3880(13) 0.3648(9) 0.051(5) Uiso 0.140(5) 1 d PD A 2
C29B C 0.468(3) 0.4429(16) 0.3083(11) 0.057(6) Uiso 0.140(5) 1 d PD A 2
H29B H 0.4831 0.5138 0.3201 0.069 Uiso 0.140(5) 1 calc PR A 2
C30B C 0.542(4) 0.391(2) 0.2335(13) 0.069(9) Uiso 0.140(5) 1 d PD A 2
H30B H 0.5984 0.4330 0.1936 0.083 Uiso 0.140(5) 1 calc PR A 2
C31B C 0.2871(17) 0.4352(10) 0.4451(8) 0.063(4) Uiso 0.140(5) 1 d PD A 2
H31B H 0.2228 0.3914 0.4771 0.076 Uiso 0.140(5) 1 calc PR A 2
C32B C 0.2890(16) 0.5311(10) 0.4779(7) 0.056(4) Uiso 0.140(5) 1 d PD A 2
H32B H 0.3531 0.5739 0.4446 0.068 Uiso 0.140(5) 1 calc PR A 2
C33B C 0.2080(19) 0.5830(13) 0.5579(8) 0.045(4) Uiso 0.140(5) 1 d PD A 2
C34B C 0.130(3) 0.5236(15) 0.6210(11) 0.061(7) Uiso 0.140(5) 1 d PD A 2
H34B H 0.1269 0.4480 0.6127 0.074 Uiso 0.140(5) 1 calc PR A 2
C35B C 0.054(4) 0.573(2) 0.6967(13) 0.083(16) Uiso 0.140(5) 1 d PD A 2
H35B H -0.0034 0.5328 0.7367 0.099 Uiso 0.140(5) 1 calc PR A 2
C36B C 0.065(5) 0.682(2) 0.7125(13) 0.035(6) Uiso 0.140(5) 1 d PD A 2
C37B C 0.133(4) 0.7458(18) 0.6476(12) 0.064(7) Uiso 0.140(5) 1 d PD A 2
H37B H 0.1300 0.8231 0.6548 0.077 Uiso 0.140(5) 1 calc PR A 2
C38B C 0.205(3) 0.6965(15) 0.5726(10) 0.067(7) Uiso 0.140(5) 1 d PD A 2
H38B H 0.2525 0.7404 0.5305 0.081 Uiso 0.140(5) 1 calc PR A 2
O39B O 0.013(3) 0.735(2) 0.7875(11) 0.074(6) Uiso 0.140(5) 1 d PD A 2
C40B C -0.107(3) 0.691(2) 0.8436(13) 0.056(5) Uiso 0.140(5) 1 d PD A 2
H40D H -0.1886 0.6797 0.8113 0.084 Uiso 0.140(5) 1 calc PR A 2
H40E H -0.1611 0.7459 0.8856 0.084 Uiso 0.140(5) 1 calc PR A 2
H40F H -0.0519 0.6163 0.8712 0.084 Uiso 0.140(5) 1 calc PR A 2

loop_
_atom_site_aniso_label
_atom_site_aniso_U_11
_atom_site_aniso_U_22
_atom_site_aniso_U_33
_atom_site_aniso_U_23
_atom_site_aniso_U_13
_atom_site_aniso_U_12
S1 0.0522(3) 0.1070(4) 0.0920(4) -0.0539(3) 0.0175(2) -0.0290(3)
C2 0.0496(10) 0.0701(11) 0.0541(10) -0.0135(8) 0.0017(7) -0.0186(8)
N3 0.0511(9) 0.0991(13) 0.0974(12) -0.0520(10) 0.0083(8) -0.0214(8)
N4 0.0525(9) 0.0846(11) 0.0887(11) -0.0349(9) -0.0048(8) -0.0167(8)
S5 0.0455(3) 0.1069(4) 0.0893(4) -0.0526(3) 0.0047(2) -0.0173(3)
C6 0.0483(9) 0.0682(11) 0.0547(10) -0.0129(8) -0.0023(7) -0.0127(8)
N7 0.0494(9) 0.0981(13) 0.0973(13) -0.0486(10) 0.0050(8) -0.0134(8)
N8 0.0547(9) 0.0737(10) 0.0894(11) -0.0299(9) -0.0051(8) -0.0147(8)
N9 0.1044(14) 0.0693(11) 0.0642(11) -0.0172(9) -0.0029(9) -0.0131(10)
C10 0.124(2) 0.0840(16) 0.0586(12) -0.0098(11) -0.0127(12) -0.0025(14)
C11 0.0997(17) 0.0760(13) 0.0659(13) -0.0078(11) -0.0138(11) 0.0008(12)
C12 0.0684(12) 0.0622(11) 0.0615(11) -0.0125(9) -0.0015(9) -0.0250(9)
C13 0.0931(15) 0.0657(12) 0.0578(11) -0.0014(9) -0.0064(10) -0.0210(11)
C14 0.0920(15) 0.0591(12) 0.0770(14) -0.0086(10) -0.0058(11) -0.0086(10)
C15 0.0739(13) 0.0715(12) 0.0640(12) -0.0094(10) -0.0040(9) -0.0220(10)
C16 0.0698(12) 0.0650(11) 0.0662(12) -0.0073(9) -0.0006(9) -0.0221(9)
C17 0.0618(11) 0.0600(11) 0.0605(11) -0.0077(8) 0.0012(8) -0.0204(9)
C18 0.0815(14) 0.0847(14) 0.0593(11) -0.0030(10) -0.0071(10) -0.0164(12)
C19 0.0774(14) 0.0734(13) 0.0806(14) -0.0009(11) -0.0070(11) -0.0011(11)
C20 0.0719(12) 0.0577(11) 0.0695(12) -0.0130(9) 0.0058(9) -0.0182(9)
C21 0.0854(14) 0.0648(12) 0.0572(11) -0.0056(9) -0.0053(9) -0.0196(10)
C22 0.0725(12) 0.0586(11) 0.0652(12) -0.0057(9) -0.0033(9) -0.0105(9)
O23 0.1167(13) 0.0759(10) 0.0820(11) -0.0222(8) 0.0113(9) -0.0077(9)
C24 0.132(2) 0.1075(19) 0.0763(16) -0.0385(14) 0.0114(15) -0.0277(17)
N25A 0.098(4) 0.082(4) 0.069(3) -0.0237(17) -0.0077(13) -0.0039(12)
C26A 0.111(3) 0.073(3) 0.094(3) -0.0240(18) -0.0186(19) -0.020(2)
C27A 0.079(2) 0.070(2) 0.0713(18) -0.0060(15) -0.0095(12) -0.0197(18)
C28A 0.0527(16) 0.0630(15) 0.0620(16) -0.0068(14) -0.0123(12) -0.0093(13)
C29A 0.0767(19) 0.0629(16) 0.068(2) -0.0023(15) -0.0007(15) -0.0121(13)
C30A 0.093(3) 0.083(3) 0.062(2) -0.0041(17) 0.0030(19) -0.0067(15)
C31A 0.0654(14) 0.0662(15) 0.0628(14) -0.0091(11) -0.0085(11) -0.0163(11)
C32A 0.0638(14) 0.0644(15) 0.0650(14) -0.0071(11) -0.0109(11) -0.0166(11)
C33A 0.0548(14) 0.0576(15) 0.0622(16) -0.0046(12) -0.0082(10) -0.0135(12)
C34A 0.0726(19) 0.0626(17) 0.0760(19) -0.0114(14) 0.0072(14) -0.0242(15)
C35A 0.069(2) 0.067(2) 0.069(2) -0.0093(12) 0.0121(14) -0.0176(13)
C36A 0.066(3) 0.064(2) 0.073(3) -0.0135(14) -0.0059(18) -0.0029(11)
C37A 0.083(2) 0.0552(17) 0.080(2) -0.0037(14) -0.0065(17) -0.0177(16)
C38A 0.0724(17) 0.062(2) 0.0629(15) 0.0018(13) -0.0020(11) -0.0160(15)
O39A 0.1049(19) 0.0639(14) 0.0778(16) -0.0199(15) 0.0073(16) -0.0089(13)
C40A 0.078(3) 0.105(3) 0.087(2) -0.0428(19) 0.0148(19) -0.023(2)

loop_
_atom_type_symbol
_atom_type_description
_atom_type_scat_dispersion_real
_atom_type_scat_dispersion_imag
_atom_type_scat_source
C C 0.0033 0.0016 'International Tables Vol C Tables 4.2.6.8 and 6.1.1.4'
H H 0.0000 0.0000 'International Tables Vol C Tables 4.2.6.8 and 6.1.1.4'
N N 0.0061 0.0033 'International Tables Vol C Tables 4.2.6.8 and 6.1.1.4'
O O 0.0106 0.0060 'International Tables Vol C Tables 4.2.6.8 and 6.1.1.4'
S S 0.1246 0.1234 'International Tables Vol C Tables 4.2.6.8 and 6.1.1.4'

loop_
_geom_angle_atom_site_label_1
_geom_angle_atom_site_label_2
_geom_angle_atom_site_label_3
_geom_angle
N4 C2 N3 116.78(16)
N4 C2 S1 121.75(13)
N3 C2 S1 121.46(14)
C2 N3 H3A 120.0
C2 N3 H3B 120.0
H3A N3 H3B 120.0
C2 N4 H4A 120.0
C2 N4 H4B 120.0
H4A N4 H4B 120.0
N8 C6 N7 117.04(16)
N8 C6 S5 121.40(13)
N7 C6 S5 121.55(14)
C6 N7 H7A 120.0
C6 N7 H7B 120.0
H7A N7 H7B 120.0
C6 N8 H8A 120.0
C6 N8 H8B 120.0
H8A N8 H8B 120.0
C10 N9 C14 115.84(18)
N9 C10 C11 124.0(2)
N9 C10 H10 118.0
C11 C10 H10 118.0
C10 C11 C12 120.5(2)
C10 C11 H11 119.7
C12 C11 H11 119.7
C11 C12 C13 115.41(18)
C11 C12 C15 119.90(19)
C13 C12 C15 124.69(18)
C14 C13 C12 119.93(19)
C14 C13 H13 120.0
C12 C13 H13 120.0
N9 C14 C13 124.3(2)
N9 C14 H14 117.9
C13 C14 H14 117.9
C16 C15 C12 126.9(2)
C16 C15 H15 116.5
C12 C15 H15 116.5
C15 C16 C17 127.1(2)
C15 C16 H16 116.5
C17 C16 H16 116.5
C22 C17 C18 116.65(17)
C22 C17 C16 120.22(17)
C18 C17 C16 123.11(18)
C19 C18 C17 121.55(19)
C19 C18 H18 119.2
C17 C18 H18 119.2
C18 C19 C20 120.59(19)
C18 C19 H19 119.7
C20 C19 H19 119.7
O23 C20 C21 125.15(19)
O23 C20 C19 115.43(18)
C21 C20 C19 119.40(18)
C20 C21 C22 119.35(19)
C20 C21 H21 120.3
C22 C21 H21 120.3
C17 C22 C21 122.45(18)
C17 C22 H22 118.8
C21 C22 H22 118.8
C20 O23 C24 118.07(18)
O23 C24 H24A 109.5
O23 C24 H24B 109.5
H24A C24 H24B 109.5
O23 C24 H24C 109.5
H24A C24 H24C 109.5
H24B C24 H24C 109.5
C30A N25A C26A 115.7(4)
N25A C26A C27A 124.5(4)
N25A C26A H26A 117.8
C27A C26A H26A 117.8
C26A C27A C28A 119.4(3)
C26A C27A H27A 120.3
C28A C27A H27A 120.3
C29A C28A C27A 116.1(2)
C29A C28A C31A 120.3(3)
C27A C28A C31A 123.6(3)
C30A C29A C28A 119.8(3)
C30A C29A H29A 120.1
C28A C29A H29A 120.1
N25A C30A C29A 124.5(4)
N25A C30A H30A 117.8
C29A C30A H30A 117.8
C32A C31A C28A 127.4(3)
C32A C31A H31A 116.3
C28A C31A H31A 116.3
C31A C32A C33A 127.3(3)
C31A C32A H32A 116.3
C33A C32A H32A 116.3
C34A C33A C38A 116.9(2)
C34A C33A C32A 120.3(3)
C38A C33A C32A 122.8(3)
C33A C34A C35A 122.4(3)
C33A C34A H34A 118.8
C35A C34A H34A 118.8
C36A C35A C34A 119.4(4)
C36A C35A H35A 120.3
C34A C35A H35A 120.3
O39A C36A C35A 124.9(3)
O39A C36A C37A 115.5(3)
C35A C36A C37A 119.6(3)
C38A C37A C36A 120.2(3)
C38A C37A H37A 119.9
C36A C37A H37A 119.9
C37A C38A C33A 121.5(2)
C37A C38A H38A 119.3
C33A C38A H38A 119.3
C36A O39A C40A 117.7(3)
C30B N25B C26B 116.6(12)
N25B C26B C27B 123.5(12)
N25B C26B H26B 118.2
C27B C26B H26B 118.2
C26B C27B C28B 119.6(11)
C26B C27B H27B 120.2
C28B C27B H27B 120.2
C29B C28B C27B 116.9(9)
C29B C28B C31B 123.8(11)
C27B C28B C31B 118.9(11)
C28B C29B C30B 119.1(10)
C28B C29B H29B 120.4
C30B C29B H29B 120.4
N25B C30B C29B 123.9(12)
N25B C30B H30B 118.1
C29B C30B H30B 118.1
C32B C31B C28B 128.5(11)
C32B C31B H31B 115.8
C28B C31B H31B 115.8
C31B C32B C33B 131.5(11)
C31B C32B H32B 114.3
C33B C32B H32B 114.3
C34B C33B C38B 116.7(9)
C34B C33B C32B 122.5(11)
C38B C33B C32B 120.8(11)
C33B C34B C35B 122.1(11)
C33B C34B H34B 119.0
C35B C34B H34B 119.0
C36B C35B C34B 119.9(11)
C36B C35B H35B 120.1
C34B C35B H35B 120.1
C35B C36B O39B 126.1(10)
C35B C36B C37B 118.5(10)
O39B C36B C37B 115.4(10)
C38B C37B C36B 120.5(11)
C38B C37B H37B 119.8
C36B C37B H37B 119.8
C37B C38B C33B 121.9(11)
C37B C38B H38B 119.1
C33B C38B H38B 119.1
C36B O39B C40B 114.9(13)
O39B C40B H40D 109.5
O39B C40B H40E 109.5
H40D C40B H40E 109.5
O39B C40B H40F 109.5
H40D C40B H40F 109.5
H40E C40B H40F 109.5

loop_
_geom_bond_atom_site_label_1
_geom_bond_atom_site_label_2
_geom_bond_distance
S1 C2 1.6916(17)
C2 N4 1.315(2)
C2 N3 1.326(2)
N3 H3A 0.8600
N3 H3B 0.8600
N4 H4A 0.8600
N4 H4B 0.8600
S5 C6 1.6897(17)
C6 N8 1.319(2)
C6 N7 1.321(2)
N7 H7A 0.8600
N7 H7B 0.8600
N8 H8A 0.8600
N8 H8B 0.8600
N9 C10 1.315(3)
N9 C14 1.322(3)
C10 C11 1.371(3)
C10 H10 0.9300
C11 C12 1.375(3)
C11 H11 0.9300
C12 C13 1.385(3)
C12 C15 1.466(3)
C13 C14 1.369(3)
C13 H13 0.9300
C14 H14 0.9300
C15 C16 1.311(3)
C15 H15 0.9300
C16 C17 1.473(2)
C16 H16 0.9300
C17 C22 1.378(3)
C17 C18 1.392(3)
C18 C19 1.367(3)
C18 H18 0.9300
C19 C20 1.376(3)
C19 H19 0.9300
C20 O23 1.367(2)
C20 C21 1.373(3)
C21 C22 1.383(2)
C21 H21 0.9300
C22 H22 0.9300
O23 C24 1.400(3)
C24 H24A 0.9600
C24 H24B 0.9600
C24 H24C 0.9600
N25A C30A 1.314(4)
N25A C26A 1.327(4)
C26A C27A 1.374(4)
C26A H26A 0.9300
C27A C28A 1.389(5)
C27A H27A 0.9300
C28A C29A 1.381(4)
C28A C31A 1.464(3)
C29A C30A 1.377(4)
C29A H29A 0.9300
C30A H30A 0.9300
C31A C32A 1.315(3)
C31A H31A 0.9300
C32A C33A 1.471(3)
C32A H32A 0.9300
C33A C34A 1.379(4)
C33A C38A 1.390(4)
C34A C35A 1.380(3)
C34A H34A 0.9300
C35A C36A 1.370(4)
C35A H35A 0.9300
C36A O39A 1.369(3)
C36A C37A 1.380(4)
C37A C38A 1.374(4)
C37A H37A 0.9300
C38A H38A 0.9300
O39A C40A 1.433(4)
C40A H40A 0.9600
C40A H40B 0.9600
C40A H40C 0.9600
N25B C30B 1.317(9)
N25B C26B 1.331(9)
C26B C27B 1.369(9)
C26B H26B 0.9300
C27B C28B 1.384(9)
C27B H27B 0.9300
C28B C29B 1.371(9)
C28B C31B 1.462(8)
C29B C30B 1.383(9)
C29B H29B 0.9300
C30B H30B 0.9300
C31B C32B 1.308(9)
C31B H31B 0.9300
C32B C33B 1.468(8)
C32B H32B 0.9300
C33B C34B 1.377(9)
C33B C38B 1.386(9)
C34B C35B 1.387(9)
C34B H34B 0.9300
C35B C36B 1.372(9)
C35B H35B 0.9300
C36B O39B 1.372(8)
C36B C37B 1.383(9)
C37B C38B 1.370(9)
C37B H37B 0.9300
C38B H38B 0.9300
O39B C40B 1.446(10)
C40B H40D 0.9600
C40B H40E 0.9600
C40B H40F 0.9600
